data_7233178
loop_
_publ_author_name
'Miriam Mas-Montoya'
'Rocio Ponce Ortiz'
'David Curiel'
'Arturo Espinosa'
'Magali Allain'
'Antonio Facchetti'
'Tobin J. Marks'

_publ_section_title
;
 Isomeric carbazolocarbazoles: synthesis, characterization and comparative
 study in Organic Field Effect Transistors
;
_journal_name_full 'Journal of Materials Chemistry C'
_journal_page_first 1959
_journal_page_last 1969
_journal_paper_doi 10.1039/C2TC00363E
_journal_volume 1
_journal_year 2013
_chemical_formula_moiety 'C11 H7 N1'
_chemical_formula_sum 'C11 H7 N'
_chemical_formula_weight 153.18
_space_group_IT_number 14
_space_group_name_Hall '-P 2yn'
_space_group_name_H-M_alt 'P 1 21/n 1'
_symmetry_cell_setting monoclinic
_symmetry_space_group_name_Hall '-P 2yn'
_symmetry_space_group_name_H-M 'P 1 21/n 1'
_cell_angle_alpha 90
_cell_angle_beta 105.87(1)
_cell_angle_gamma 90
_cell_formula_units_Z 4
_cell_length_a 9.6242(8)
_cell_length_b 5.364(2)
_cell_length_c 14.677(2)
_cell_measurement_reflns_used 2056
_cell_measurement_temperature 293(2)
_cell_measurement_theta_max 30
_cell_measurement_theta_min 4.06
_cell_volume 728.8(3)
_computing_cell_refinement 'Dirax/lsq (Duisenberg & Schreurs, 1989-2000)'
_computing_data_collection 'Collect (Nonius BV, 1997-2000)'
_computing_data_reduction 'EvalCCD (Duisenberg & Schreurs 1990-2000)'
_computing_molecular_graphics 'DIAMOND 3.2f (Crystal Impact GbR 2005)'
_computing_publication_material 'WinGX publication routines (Farrugia, 1999)'
_computing_structure_refinement 'SHELXL-97 (Sheldrick, 1997)'
_computing_structure_solution 'SHELXS-97 (Sheldrick, 1997)'
_diffrn_ambient_temperature 293(2)
_diffrn_detector_area_resol_mean 9
_diffrn_measured_fraction_theta_full 0.991
_diffrn_measured_fraction_theta_max 0.991
_diffrn_measurement_device_type KappaCCD
_diffrn_measurement_method CCD
_diffrn_radiation_monochromator 'horizontally mounted graphite crystal'
_diffrn_radiation_probe x-ray
_diffrn_radiation_type MoK\a
_diffrn_radiation_wavelength 0.71073
_diffrn_reflns_av_R_equivalents 0.0664
_diffrn_reflns_limit_h_max 13
_diffrn_reflns_limit_h_min -13
_diffrn_reflns_limit_k_max 7
_diffrn_reflns_limit_k_min -7
_diffrn_reflns_limit_l_max 18
_diffrn_reflns_limit_l_min -20
_diffrn_reflns_number 9620
_diffrn_reflns_theta_full 30
_diffrn_reflns_theta_max 30
_diffrn_reflns_theta_min 4.06
_exptl_absorpt_coefficient_mu 0.083
_exptl_absorpt_correction_T_max 0.996
_exptl_absorpt_correction_T_min 0.768
_exptl_absorpt_correction_type multi-scan
_exptl_absorpt_process_details
;
'(SADABS (Sheldrick, Bruker, 2000))'
;
_exptl_crystal_colour yellow
_exptl_crystal_density_diffrn 1.396
_exptl_crystal_density_method 'not measured'
_exptl_crystal_description needle
_exptl_crystal_F_000 320
_exptl_crystal_size_max 0.46
_exptl_crystal_size_mid 0.08
_exptl_crystal_size_min 0.05
_refine_diff_density_max 0.167
_refine_diff_density_min -0.175
_refine_ls_extinction_method none
_refine_ls_goodness_of_fit_ref 1.059
_refine_ls_hydrogen_treatment refall
_refine_ls_matrix_type full
_refine_ls_number_parameters 137
_refine_ls_number_reflns 2114
_refine_ls_number_restraints 0
_refine_ls_restrained_S_all 1.059
_refine_ls_R_factor_gt 0.067
_refine_ls_shift/su_max 0
_refine_ls_structure_factor_coef Fsqd
_refine_ls_weighting_details 'calc w=1/[\s^2^(Fo^2^)+(0.0389P)^2^+0.2522P] where P=(Fo^2^+2Fc^2^)/3'
_refine_ls_weighting_scheme calc
_refine_ls_wR_factor_ref 0.1347
_reflns_number_gt 1033
_reflns_number_total 2114
_reflns_threshold_expression >2sigma(I)
_cod_data_source_file 1000001.cif
_cod_data_source_block PCOD1000001
_cod_original_sg_symbol_H-M 'P 21/n'
_cod_database_code 7233178

loop_
_symmetry_equiv_pos_as_xyz
'x, y, z'
'-x+1/2, y+1/2, -z+1/2'
'-x, -y, -z'
'x-1/2, -y-1/2, z-1/2'

loop_
_atom_site_label
_atom_site_type_symbol
_atom_site_fract_x
_atom_site_fract_y
_atom_site_fract_z
_atom_site_U_iso_or_equiv
_atom_site_adp_type
_atom_site_occupancy
_atom_site_calc_flag
_atom_site_refinement_flags
_atom_site_disorder_group
_atom_site_disorder_assembly
C1 C 0.52706(19) 0.0313(4) 0.46089(13) 0.0355(5) Uani 1 d . . .
C2 C 0.48259(19) -0.1158(4) 0.37691(13) 0.0356(5) Uani 1 d . . .
C3 C 0.51436(19) -0.1137(4) 0.28540(13) 0.0363(5) Uani 1 d . . .
C4 C 0.5966(2) 0.0366(5) 0.24180(15) 0.0442(6) Uani 1 d . . .
C5 C 0.6023(2) -0.0185(5) 0.15087(16) 0.0495(6) Uani 1 d . . .
C6 C 0.5281(2) -0.2220(5) 0.10188(16) 0.0504(6) Uani 1 d . . .
C7 C 0.4448(3) -0.3727(5) 0.14134(15) 0.0490(6) Uani 1 d . . .
C8 C 0.4386(2) -0.3155(4) 0.23286(14) 0.0409(5) Uani 1 d . . .
C9 C 0.3874(2) -0.3154(4) 0.37424(13) 0.0396(5) Uani 1 d . . .
C10 C 0.3322(2) -0.3764(4) 0.45055(15) 0.0436(6) Uani 1 d . . .
C11 C 0.3754(2) -0.2365(4) 0.53079(15) 0.0416(5) Uani 1 d . . .
N1 N 0.3598(2) -0.4325(4) 0.28652(12) 0.0477(5) Uani 1 d . . .
H1 H 0.314(2) -0.584(5) 0.2748(15) 0.060(7) Uiso 1 d . . .
H4 H 0.650(2) 0.176(4) 0.2773(14) 0.044(6) Uiso 1 d . . .
H5 H 0.662(2) 0.092(4) 0.1213(15) 0.057(7) Uiso 1 d . . .
H6 H 0.535(2) -0.259(4) 0.0382(15) 0.053(6) Uiso 1 d . . .
H7 H 0.391(2) -0.516(4) 0.1072(15) 0.057(7) Uiso 1 d . . .
H10 H 0.267(2) -0.523(5) 0.4472(14) 0.059(7) Uiso 1 d . . .
H11 H 0.3413(19) -0.276(4) 0.5848(13) 0.038(5) Uiso 1 d . . .

loop_
_atom_site_aniso_label
_atom_site_aniso_U_11
_atom_site_aniso_U_22
_atom_site_aniso_U_33
_atom_site_aniso_U_23
_atom_site_aniso_U_13
_atom_site_aniso_U_12
C1 0.0313(9) 0.0392(12) 0.0356(10) 0.0027(9) 0.0084(7) 0.0035(9)
C2 0.0339(10) 0.0368(12) 0.0352(10) 0.0026(9) 0.0079(8) 0.0020(9)
C3 0.0338(10) 0.0369(12) 0.0369(11) 0.0016(9) 0.0075(8) 0.0062(9)
C4 0.0452(12) 0.0444(14) 0.0441(13) 0.0013(11) 0.0139(10) 0.0011(11)
C5 0.0527(13) 0.0542(16) 0.0455(13) 0.0051(12) 0.0200(11) 0.0075(12)
C6 0.0561(13) 0.0591(17) 0.0373(12) -0.0020(12) 0.0152(10) 0.0121(13)
C7 0.0515(12) 0.0521(15) 0.0409(12) -0.0084(12) 0.0084(10) 0.0050(12)
C8 0.0371(10) 0.0416(13) 0.0418(11) -0.0005(10) 0.0072(8) 0.0036(10)
C9 0.0368(10) 0.0410(13) 0.0384(11) -0.0028(10) 0.0060(8) -0.0004(10)
C10 0.0415(11) 0.0436(14) 0.0462(13) -0.0015(11) 0.0125(9) -0.0083(11)
C11 0.0389(11) 0.0464(14) 0.0405(12) 0.0038(10) 0.0128(9) -0.0040(10)
N1 0.0507(11) 0.0449(13) 0.0466(11) -0.0101(9) 0.0116(8) -0.0122(10)

loop_
_atom_type_symbol
_atom_type_description
_atom_type_scat_dispersion_real
_atom_type_scat_dispersion_imag
_atom_type_scat_source
C C 0.0033 0.0016 'International Tables Vol C Tables 4.2.6.8 and 6.1.1.4'
H H 0 0 'International Tables Vol C Tables 4.2.6.8 and 6.1.1.4'
N N 0.0061 0.0033 'International Tables Vol C Tables 4.2.6.8 and 6.1.1.4'

loop_
_geom_angle_atom_site_label_1
_geom_angle_atom_site_label_2
_geom_angle_atom_site_label_3
_geom_angle
_geom_angle_site_symmetry_1
_geom_angle_site_symmetry_3
C1 C1 C2 118.4(2) 3_656 .
C1 C1 C11 119.3(2) 3_656 3_656
C2 C1 C11 122.29(18) . 3_656
C9 C2 C1 119.05(17) . .
C9 C2 C3 106.27(17) . .
C1 C2 C3 134.68(19) . .
C4 C3 C8 117.65(19) . .
C4 C3 C2 135.44(19) . .
C8 C3 C2 106.90(17) . .
C5 C4 C3 119.6(2) . .
C5 C4 H4 121.8(12) . .
C3 C4 H4 118.6(12) . .
C4 C5 C6 121.1(2) . .
C4 C5 H5 118.0(13) . .
C6 C5 H5 120.9(13) . .
C7 C6 C5 121.3(2) . .
C7 C6 H6 119.1(13) . .
C5 C6 H6 119.6(13) . .
C6 C7 C8 117.4(2) . .
C6 C7 H7 122.0(13) . .
C8 C7 H7 120.6(13) . .
N1 C8 C7 128.5(2) . .
N1 C8 C3 108.59(17) . .
C7 C8 C3 122.9(2) . .
N1 C9 C2 109.19(18) . .
N1 C9 C10 128.0(2) . .
C2 C9 C10 122.86(19) . .
C11 C10 C9 117.9(2) . .
C11 C10 H10 121.1(12) . .
C9 C10 H10 120.9(12) . .
C10 C11 C1 122.4(2) . 3_656
C10 C11 H11 120.0(12) . .
C1 C11 H11 117.6(11) 3_656 .
C8 N1 C9 109.02(18) . .
C8 N1 H1 127.2(14) . .
C9 N1 H1 122.2(14) . .

loop_
_geom_bond_atom_site_label_1
_geom_bond_atom_site_label_2
_geom_bond_distance
_geom_bond_site_symmetry_2
C1 C1 1.424(4) 3_656
C1 C2 1.427(3) .
C1 C11 1.430(3) 3_656
C2 C9 1.403(3) .
C2 C3 1.457(3) .
C3 C4 1.402(3) .
C3 C8 1.411(3) .
C4 C5 1.383(3) .
C4 H4 0.97(2) .
C5 C6 1.392(3) .
C5 H5 1.00(2) .
C6 C7 1.373(3) .
C6 H6 0.98(2) .
C7 C8 1.395(3) .
C7 H7 0.98(2) .
C8 N1 1.384(3) .
C9 N1 1.391(3) .
C9 C10 1.404(3) .
C10 C11 1.362(3) .
C10 H10 1.00(2) .
C11 C1 1.430(3) 3_656
C11 H11 0.960(19) .
N1 H1 0.92(2) .
